data_1537033
loop_
_publ_author_name
'Richter, K.'
'Mattes, R.'

_publ_section_title
;
 Darstellung, Ramanspektren und Kristallstrukturen von V2O3(SO4)2,
 K(VO(SO4)2) und NH4(VO(SO4)2)
;
_journal_name_full 'Zeitschrift fuer Anorganische und Allgemeine Chemie'
_journal_page_first 158
_journal_page_last 164
_journal_volume 611
_journal_year 1992
_chemical_formula_sum 'K O9 S2 V'
_chemical_name_systematic 'K (V O (S O4)2)'
_space_group_IT_number 19
_symmetry_space_group_name_Hall 'P 2ac 2ab'
_symmetry_space_group_name_H-M 'P 21 21 21'
_cell_angle_alpha 90
_cell_angle_beta 90
_cell_angle_gamma 90
_cell_formula_units_Z 4
_cell_length_a 4.953
_cell_length_b 8.696
_cell_length_c 16.27
_cell_volume 700.770
_citation_journal_id_ASTM ZAACAB
_cod_data_source_file Richter_ZAACAB_1992_108.cif
_cod_data_source_block K1O9S2V1
_cod_original_cell_volume 700.7699
_cod_original_formula_sum 'K1 O9 S2 V1'
_cod_database_code 1537033

loop_
_symmetry_equiv_pos_as_xyz
x,y,z
-x+1/2,-y,z+1/2
x+1/2,-y+1/2,-z
-x,y+1/2,-z+1/2

loop_
_atom_site_label
_atom_site_type_symbol
_atom_site_fract_x
_atom_site_fract_y
_atom_site_fract_z
_atom_site_occupancy
_atom_site_U_iso_or_equiv
O6 O-2 0.2609 0.8942 0.2659 1 0.0
K1 K+1 0.7811 0.589 0.4528 1 0.0
O7 O-2 0.7261 0.2579 0.103 1 0.0
O4 O-2 0.0371 0.0829 0.3866 1 0.0
O9 O-2 0.295 0.3154 0.3267 1 0.0
O1 O-2 0.7771 0.2854 0.4368 1 0.0
V1 V+5 0.264 0.1469 0.3032 1 0.0
O8 O-2 0.5381 0.142 0.2231 1 0.0
O5 O-2 -0.0064 0.6624 0.2883 1 0.0
O2 O-2 0.5493 0.065 0.3631 1 0.0
S1 S+6 0.7523 0.1212 0.4261 1 0.0
S2 S+6 0.743 0.2477 0.1909 1 0.0
O3 O-2 0.7387 0.03 0.498 1 0.0
